data_4116057
loop_
_publ_author_name
'Olivier S\'en\`eque'
'Marie-No\"elle Rager'
'Michel Giorgi'
'Olivia Reinaud'

_publ_section_title
;
 Calix[6]arenes and Zinc: Biomimetic Receptors for Neutral Molecules
;
_journal_name_full 'Journal of the American Chemical Society'
_journal_page_first 6183
_journal_page_last 6189
_journal_paper_doi 10.1021/ja000185+
_journal_volume 122
_journal_year 2000
_chemical_compound_source 'Local laboratory'
_chemical_formula_sum 'C97 H134 Cl2 N10 O14 Zn'
_chemical_formula_weight 1800.47
_space_group_IT_number 2
_symmetry_cell_setting triclinic
_symmetry_space_group_name_Hall '-P 1'
_symmetry_space_group_name_H-M 'P -1'
_atom_type_scat_source 'D.Waasmaier&A.Kirfel,Acta Cryst.1995,A51, 416-431'
_cell_angle_alpha 90.340(1)
_cell_angle_beta 104.163(1)
_cell_angle_gamma 108.724(1)
_cell_formula_units_Z 2
_cell_length_a 14.5244(4)
_cell_length_b 15.8190(5)
_cell_length_c 23.3483(6)
_cell_measurement_reflns_used 29231
_cell_measurement_temperature 298
_cell_measurement_theta_max 25
_cell_measurement_theta_min 1
_cell_volume 4905.3(2)
_computing_data_collection KappaCCD
_computing_data_reduction maXus
_computing_molecular_graphics maXus
_computing_publication_material maXus
_computing_structure_refinement maXus
_computing_structure_solution maXus
_diffrn_measurement_device KappaCCD
_diffrn_radiation_type xray
_diffrn_radiation_wavelength 0.71073
_diffrn_reflns_limit_h_max 17
_diffrn_reflns_limit_h_min 0
_diffrn_reflns_limit_k_max 18
_diffrn_reflns_limit_k_min -19
_diffrn_reflns_limit_l_max 28
_diffrn_reflns_limit_l_min -29
_diffrn_reflns_number 17093
_diffrn_reflns_theta_max 25.45
_exptl_absorpt_coefficient_mu 3.719
_exptl_absorpt_correction_type none
_exptl_crystal_colour Colourless
_exptl_crystal_density_diffrn 1.228
_exptl_crystal_density_meas 1.25
_exptl_crystal_description plate
_exptl_crystal_size_max 0.4
_exptl_crystal_size_mid 0.3
_exptl_crystal_size_min 0.1
_refine_diff_density_max 0.73
_refine_diff_density_min -0.42
_refine_ls_extinction_method none
_refine_ls_goodness_of_fit_obs 2.408
_refine_ls_hydrogen_treatment noref
_refine_ls_number_parameters 1195
_refine_ls_number_reflns 13728
_refine_ls_R_factor_obs 0.054
_refine_ls_shift/esd_max 4.7875
_refine_ls_shift/esd_mean 0.0756
_refine_ls_structure_factor_coef F
_refine_ls_weighting_scheme 'Count statistics'
_refine_ls_wR_factor_obs 0.092
_reflns_number_observed 13728
_reflns_number_total 16909
_reflns_observed_criterion refl_observed_if_I_>_3.00_sigma(I)
_cod_data_source_file ja0001852B_2.cif
_cod_data_source_block os91
_cod_original_cell_volume 4905.3(4)
_cod_original_sg_symbol_H-M 'P -1 '
_cod_original_formula_sum 'C97 H134 Zn1 Cl2 O14 N10'
_cod_database_code 4116057

loop_
_symmetry_equiv_pos_as_xyz
+X,+Y,+Z
-X,-Y,-Z

loop_
_atom_site_aniso_label
_atom_site_aniso_U_11
_atom_site_aniso_U_22
_atom_site_aniso_U_33
_atom_site_aniso_U_12
_atom_site_aniso_U_13
_atom_site_aniso_U_23
Zn1 0.0258(1) 0.0227(1) 0.0220(1) 0.01000(9) 0.00550(8) 0.00200(8)
Cl1 0.0524(3) 0.0416(3) 0.0433(3) 0.0175(3) 0.0066(3) -.0059(2)
Cl2 0.0338(3) 0.0472(4) 0.0511(3) 0.0042(3) 0.0092(3) -.0005(3)
O1 0.120(3) 0.091(2) 0.067(2) 0.078(2) 0.038(2) 0.018(2)
O2 0.101(2) 0.069(1) 0.051(1) 0.002(1) 0.032(1) -.003(1)
O3 0.053(2) 0.091(3) 0.117(3) 0.003(2) -.004(2) -.007(2)
O4 0.211(6) 0.038(2) 0.052(2) -.012(2) 0.031(3) 0.020(1)
O7 0.04(1) 0.285(8) 0.077(8) -.011(8) 0.037(8) -.045(7)
O8 0.050(3) 0.105(5) 0.096(4) 0.027(3) 0.031(3) -.002(4)
O9 0.174(6) 0.224(7) 0.106(4) -.074(5) -.025(4) 0.062(4)
O10 0.050(3) 0.136(6) 0.23(1) 0.002(4) 0.033(5) -.126(7)
O11 0.097(3) 0.289(8) 0.096(3) -.043(4) 0.018(2) 0.052(4)
O12 0.0455(7) 0.2299(7) 0.1596(7) 0.0161(6) -.0299(6) -.0561(6)
O13 0.3125(6) 0.1726(7) 0.2663(6) 0.0264(5) 0.0310(5) 0.0095(5)
O14 0.2040(7) 0.1337(7) 0.1425(6) 0.1080(6) 0.0781(6) 0.0287(5)
O15 0.0292(7) 0.0241(7) 0.0304(6) 0.0100(6) 0.0024(6) 0.0074(5)
O16 0.0212(7) 0.0340(7) 0.0230(6) 0.0068(6) 0.0061(6) 0.0088(5)
O17 0.0279(8) 0.0279(7) 0.0253(7) 0.0094(6) 0.0049(6) 0.0039(6)
O18 0.0323(8) 0.0282(8) 0.0228(7) 0.0198(7) 0.0067(7) 0.0035(6)
O19 0.0363(9) 0.029(1) 0.0243(9) 0.0158(8) 0.0048(7) 0.0051(8)
O20 0.0368(8) 0.0163(8) 0.0336(8) 0.0001(7) -.0066(7) 0.0001(6)
N1 0.0303(9) 0.0227(9) 0.0232(8) 0.0124(7) 0.0054(7) 0.0053(7)
N2 0.0283(8) 0.0416(9) 0.0320(7) 0.0187(7) 0.0059(6) 0.0025(6)
N3 0.0271(9) 0.0258(9) 0.023(1) 0.0115(7) 0.0047(8) 0.0020(8)
N4 0.0385(9) 0.0271(9) 0.0231(8) 0.0138(7) 0.0035(7) -.0015(7)
N5 0.028(3) 0.027(4) 0.022(3) 0.010(3) 0.003(2) 0.003(3)
N6 0.033(4) 0.029(4) 0.041(4) 0.008(3) 0.009(3) 0.016(3)
N7 0.032(5) 0.029(3) 0.03(4) 0.014(3) 0.01(1) 0.004(7)
N8 0.0945(9) 0.1642(9) 0.1047(9) 0.0677(7) 0.0470(8) 0.0717(7)
N9 0.1221(9) 0.1289(9) 0.1460(8) 0.0251(7) 0.0489(7) 0.0042(7)
N10 0.1463(9) 0.0619(9) 1.1733(8) 0.0431(7) 0.3258(7) 0.0800(7)
C1 0.0240(9) 0.0201(9) 0.0277(9) 0.0040(7) 0.0065(7) -.0004(7)
C2 0.0262(9) 0.022(1) 0.0215(9) 0.0105(8) 0.0034(8) 0.0002(7)
C3 0.0216(9) 0.018(1) 0.024(1) 0.0051(8) 0.0062(8) -.0013(8)
C4 0.0263(9) 0.021(1) 0.024(1) 0.0067(8) 0.0069(8) 0.0009(8)
C5 0.0274(8) 0.026(1) 0.0246(9) 0.0093(7) 0.0043(7) -.0015(7)
C6 0.0244(8) 0.026(1) 0.0294(8) 0.0050(7) 0.0012(7) -.0019(7)
C7 0.0219(9) 0.0234(9) 0.0356(9) 0.0039(7) 0.0036(7) 0.0070(7)
C8 0.0190(9) 0.023(1) 0.0264(9) 0.0045(7) 0.0038(8) 0.0031(7)
C9 0.0184(9) 0.028(1) 0.0221(9) 0.0072(8) 0.0066(8) 0.0060(8)
C10 0.0213(9) 0.021(1) 0.0275(9) 0.0065(8) 0.0074(8) 0.0033(7)
C11 0.0259(9) 0.022(1) 0.0290(9) 0.0052(8) 0.0098(8) 0.0070(8)
C12 0.0258(9) 0.0276(9) 0.0273(9) 0.0088(7) 0.0095(8) 0.0056(7)
C13 0.0258(9) 0.0246(9) 0.0269(9) 0.0070(7) 0.0064(7) 0.0004(7)
C14 0.0240(9) 0.0248(9) 0.0286(9) 0.0080(7) 0.0084(8) 0.0021(7)
C15 0.024(1) 0.021(1) 0.030(1) 0.0050(8) 0.0096(9) 0.0026(9)
C16 0.026(1) 0.018(1) 0.024(1) 0.0053(9) 0.0046(9) 0.0026(9)
C17 0.023(1) 0.022(1) 0.027(1) 0.0021(9) 0.0081(9) 0.0019(8)
C18 0.0281(9) 0.034(1) 0.0342(9) 0.0133(8) 0.0108(8) 0.0087(8)
C19 0.0311(9) 0.0387(9) 0.0346(8) 0.0138(7) 0.0132(7) 0.0131(7)
C20 0.0320(9) 0.0364(9) 0.0302(8) 0.0131(7) 0.0156(7) 0.0101(7)
C21 0.0237(9) 0.0303(9) 0.0259(8) 0.0065(7) 0.0069(7) 0.0007(7)
C22 0.0252(9) 0.021(1) 0.0221(9) 0.0076(8) 0.0069(8) -.0003(8)
C23 0.026(1) 0.022(1) 0.0200(9) 0.0128(8) 0.0068(8) 0.0010(7)
C24 0.026(1) 0.0184(9) 0.0231(9) 0.0082(8) 0.0065(8) -.0002(7)
C25 0.0250(9) 0.0241(9) 0.029(1) 0.0107(8) 0.0047(8) 0.0008(7)
C26 0.0321(8) 0.0239(9) 0.0253(9) 0.0145(7) 0.0076(7) 0.0032(7)
C27 0.0331(8) 0.019(1) 0.0266(9) 0.0101(7) 0.0097(7) 0.0042(7)
C28 0.0276(9) 0.021(1) 0.0309(9) 0.0068(7) 0.0096(8) 0.0008(7)
C29 0.019(1) 0.020(1) 0.031(1) 0.0058(8) 0.0080(8) 0.0023(8)
C30 0.0215(9) 0.025(1) 0.025(1) 0.0091(8) 0.0062(8) 0.0033(8)
C31 0.0268(9) 0.021(1) 0.030(1) 0.0084(8) 0.0071(8) 0.0021(8)
C32 0.030(1) 0.024(1) 0.032(1) 0.0078(9) 0.0035(9) -.0015(8)
C33 0.023(1) 0.0278(9) 0.0308(9) 0.0083(8) 0.0013(8) 0.0029(7)
C34 0.027(1) 0.0196(9) 0.0378(9) 0.0088(7) 0.0057(8) 0.0048(7)
C35 0.0464(9) 0.0231(9) 0.0292(9) 0.0134(7) 0.0104(8) 0.0041(7)
C36 0.035(1) 0.0187(9) 0.0270(9) 0.0096(7) 0.0086(8) 0.0049(7)
C37 0.029(1) 0.0130(9) 0.0263(9) 0.0013(8) 0.0003(8) 0.0017(7)
C38 0.027(1) 0.015(1) 0.028(1) 0.0040(8) 0.0056(8) 0.0045(8)
C39 0.0303(9) 0.017(1) 0.027(1) 0.0030(8) 0.0089(8) 0.0019(8)
C40 0.027(1) 0.020(1) 0.030(2) 0.004(1) 0.005(1) 0.004(1)
C41 0.029(1) 0.023(1) 0.0332(9) 0.0072(8) 0.0094(8) 0.0046(8)
C42 0.0260(9) 0.021(1) 0.0363(8) 0.0055(8) 0.0067(7) 0.0050(7)
C43 0.041(1) 0.036(1) 0.064(1) 0.0235(9) 0.0084(9) 0.0109(9)
C44 0.028(1) 0.029(1) 0.022(1) 0.0054(9) 0.0023(9) 0.0034(8)
C45 0.026(1) 0.028(2) 0.022(2) 0.011(1) 0.003(1) 0.001(1)
C46 0.038(1) 0.035(1) 0.039(1) 0.0235(9) 0.0054(9) 0.0054(9)
C47 0.040(1) 0.024(1) 0.0299(9) 0.0129(9) 0.0036(8) 0.0052(8)
C48 0.037(1) 0.069(1) 0.0599(8) 0.0296(8) 0.0199(8) 0.0057(7)
C49 0.0344(9) 0.043(1) 0.031(1) 0.0074(8) -.0005(8) -.0026(8)
C50 0.034(1) 0.034(1) 0.024(1) 0.0168(9) 0.0084(9) 0.0078(9)
C51 0.034(2) 0.024(1) 0.020(1) 0.013(1) 0.006(1) 0.0025(9)
C52 0.025(2) 0.034(1) 0.030(1) 0.012(1) 0.003(1) 0.002(1)
C53 0.033(1) 0.036(1) 0.029(1) 0.0104(9) -.0012(9) -.0013(8)
C54 0.062(1) 0.035(1) 0.035(1) 0.0239(8) 0.0059(8) -.0086(8)
C55 0.064(1) 0.050(1) 0.035(1) 0.025(1) 0.0221(9) 0.017(1)
C56 0.034(1) 0.029(1) 0.0318(9) 0.0110(9) -.0010(8) 0.0003(8)
C57 0.027(2) 0.026(1) 0.029(2) 0.008(1) 0.004(1) 0.006(1)
C58 0.039(1) 0.053(1) 0.028(1) 0.0224(9) 0.0121(8) 0.0188(8)
C59 0.034(1) 0.038(3) 0.024(2) 0.018(2) 0.006(1) 0.007(2)
C60 0.053(2) 0.036(2) 0.074(2) 0.003(2) 0.018(2) 0.023(2)
C61 0.032(2) 0.035(3) 0.027(1) 0.010(2) 0.001(1) 0.002(1)
C62 0.047(1) 0.108(1) 0.057(1) 0.0422(9) 0.0069(9) 0.0343(9)
C63 0.093(2) 0.064(2) 0.066(1) 0.008(1) -.029(1) 0.033(1)
C64 0.088(1) 0.115(2) 0.025(1) 0.066(1) -.001(1) -.002(1)
C65 0.039(1) 0.039(1) 0.028(1) 0.015(1) 0.015(1) 0.008(1)
C66 0.073(1) 0.054(2) 0.033(1) 0.009(1) 0.025(1) -.002(1)
C67 0.052(1) 0.080(2) 0.035(1) 0.036(1) 0.014(1) 0.022(1)
C68 0.047(2) 0.042(3) 0.044(3) 0.018(2) 0.026(2) 0.015(2)
C69 0.049(3) 0.068(3) 0.043(1) 0.032(3) 0.022(2) 0.028(2)
C70 0.053(1) 0.060(1) 0.050(1) 0.032(1) 0.013(1) 0.0274(9)
C71 0.064(2) 0.100(2) 0.115(3) 0.044(2) 0.050(2) 0.082(2)
C72 0.113(3) 0.139(2) 0.035(2) 0.087(2) 0.020(2) 0.031(2)
C73 0.041(1) 0.032(2) 0.043(2) 0.022(1) 0.008(1) 0.009(1)
C74 0.070(1) 0.083(1) 0.117(1) 0.047(1) 0.035(1) 0.074(1)
C75 0.101(1) 0.074(2) 0.078(2) 0.070(1) 0.009(1) -.007(1)
C76 0.050(2) 0.061(3) 0.072(1) 0.030(2) -.004(1) 0.022(1)
C77 0.039(2) 0.039(2) 0.038(2) 0.014(1) -.005(1) 0.004(1)
C78 0.039(1) 0.062(1) 0.054(1) 0.0147(8) -.0130(9) 0.0011(9)
C79 0.088(1) 0.102(1) 0.035(2) 0.048(1) 0.009(1) 0.021(1)
C80 0.069(1) 0.052(2) 0.054(1) 0.023(1) -.021(1) 0.011(1)
C81 0.027(1) 0.031(1) 0.035(1) 0.003(1) 0.001(1) -.003(1)
C82 0.044(2) 0.046(1) 0.056(1) 0.011(1) -.010(1) 0.0042(9)
C83 0.039(3) 0.070(2) 0.045(2) -.003(3) 0.002(2) -.029(2)
C84 0.035(2) 0.034(2) 0.055(1) -.006(1) 0.004(1) -.002(1)
C85 0.067(2) 0.031(2) 0.031(2) 0.017(2) 0.000(2) 0.003(2)
C86 0.072(2) 0.033(3) 0.026(3) 0.028(2) 0.006(2) 0.005(2)
C87 0.039(2) 0.030(2) 0.025(2) 0.016(2) 0.004(2) 0.006(1)
C88 0.062(2) 0.041(2) 0.036(2) 0.029(2) 0.008(2) 0.018(2)
C89 0.049(2) 0.050(2) 0.034(2) 0.023(2) 0.002(2) 0.012(2)
C90 0.083(2) 0.068(3) 0.051(2) 0.019(2) -.011(2) 0.026(2)
C91 0.073(2) 0.08(2) 0.06(2) 0.01(1) 0.02(2) 0.03(2)
C92 0.052(3) 0.077(8) 0.08(2) 0.032(8) 0.03(2) 0.03(1)
C93 0.059(3) 0.115(3) 0.07(2) 0.026(2) -.002(6) 0.017(5)
C96 0.0746 0.0506 0.5594 0.0277 0.1248 0.0197
C97 0.0754 0.0593 0.2013 0.0137 0.0462 -.0034
C101 0.0863 0.0748 0.0395 -.0251 -.0382 0.0190
C102 0.0716 0.0755 0.0556 0.0063 -.0102 -.0130
C103 0.1253 0.1138 0.0502 0.0880 0.0462 0.0429
C104 0.1586 0.0488 0.0190 -.0547 -.0189 -.0057

loop_
_atom_site_label
_atom_site_fract_x
_atom_site_fract_y
_atom_site_fract_z
_atom_site_U_iso_or_equiv
_atom_site_occupancy
_atom_site_thermal_displace_type
Zn1 0.93760(2) 0.83400(1) 0.62840(1) 0.0249(1) 1.00 Uij
Cl1 0.92930(5) 0.21710(4) 0.59420(3) 0.0492(3) 1.00 Uij
Cl2 0.52170(5) 0.37960(4) 0.42670(3) 0.0481(3) 1.00 Uij
O1 0.9697(3) 0.1488(3) 0.5877(2) 0.093(2) 0.70 Uij
O2 0.9523(2) 0.2420(2) 0.6552(1) 0.081(1) 1.00 Uij
O3 0.8218(3) 0.1639(3) 0.5777(2) 0.097(2) 0.70 Uij
O4 0.9461(5) 0.2898(2) 0.5637(2) 0.115(3) 0.70 Uij
O5 0.8485(2) 0.2455(3) 0.5710(2) 0.222(1) 0.30 Uiso
O6 0.8622(9) 0.1402(5) 0.5612(7) 0.08(1) 0.30 Uiso
O7 1.018(1) 0.2420(9) 0.5698(5) 0.148(9) 0.30 Uij
O8 0.4403(4) 0.3701(7) 0.4443(3) 0.087(4) 0.50 Uij
O9 0.4499(6) 0.3063(6) 0.4351(3) 0.203(5) 1.00 Uij
O10 0.5161(4) 0.3128(6) 0.3887(6) 0.152(6) 0.50 Uij
O11 0.5077(3) 0.3936(7) 0.3673(2) 0.185(4) 1.00 Uij
O12 0.6155(1) 0.39560(9) 0.46260(6) 0.1623(6) 1.00 Uij
O13 0.5431(1) 0.46380(9) 0.41480(6) 0.2783(6) 1.00 Uij
O14 0.4961(1) 0.44530(9) 0.46140(6) 0.1617(6) 0.50 Uij
O15 0.9363(1) 1.03650(9) 0.77000(6) 0.0301(6) 1.00 Uij
O16 0.8009(1) 0.74190(9) 0.73490(6) 0.0280(7) 1.00 Uij
O17 0.7933(1) 0.56090(9) 0.65230(6) 0.0290(7) 1.00 Uij
O18 1.0620(1) 0.6681(1) 0.63120(7) 0.0285(7) 1.00 Uij
O19 1.2595(1) 0.8971(1) 0.61750(8) 0.0316(9) 1.00 Uij
O20 1.1636(1) 1.0322(1) 0.72720(7) 0.0334(7) 1.00 Uij
N1 0.8229(1) 0.8727(1) 0.63750(7) 0.0268(8) 1.00 Uij
N2 0.6906(1) 0.8854(1) 0.66150(7) 0.0354(8) 1.00 Uij
N3 0.8858(1) 0.7322(1) 0.56360(8) 0.0270(9) 1.00 Uij
N4 0.8609(1) 0.6076(1) 0.51130(7) 0.0317(8) 1.00 Uij
N5 1.0337(3) 0.9354(3) 0.6001(2) 0.027(3) 1.00 Uij
N6 1.1410(4) 1.0617(3) 0.5854(3) 0.037(3) 1.00 Uij
N7 0.9887(5) 0.7753(3) 0.6999(8) 0.031(9) 1.00 Uij
N8 0.5255(1) 0.2990(1) 0.68540(8) 0.1238(8) 1.00 Uij
N9 0.3455(1) 0.1365(1) 0.50650(8) 0.1416(8) 1.00 Uij
N10 0.6248(1) 0.1076(1) 0.69300(8) 0.4655(8) 1.00 Uij
C1 1.0907(1) 1.0594(1) 0.84530(8) 0.0259(8) 1.00 Uij
C2 0.9885(2) 1.0113(1) 0.82100(8) 0.0247(9) 1.00 Uij
C3 0.9400(1) 0.9347(1) 0.84550(9) 0.0227(9) 1.00 Uij
C4 0.9944(1) 0.9074(1) 0.89460(9) 0.0254(9) 1.00 Uij
C5 1.0959(1) 0.9538(1) 0.92110(8) 0.0279(8) 1.00 Uij
C6 1.1420(1) 1.0293(1) 0.89520(8) 0.0294(8) 1.00 Uij
C7 0.8281(1) 0.8865(1) 0.81780(8) 0.0294(8) 1.00 Uij
C8 0.7881(1) 0.7900(1) 0.82930(9) 0.0247(9) 1.00 Uij
C9 0.7702(1) 0.7206(1) 0.78650(8) 0.0242(9) 1.00 Uij
C10 0.7264(1) 0.6306(1) 0.79580(8) 0.0245(9) 1.00 Uij
C11 0.7076(1) 0.6124(1) 0.85080(8) 0.0274(9) 1.00 Uij
C12 0.7301(1) 0.6790(1) 0.89620(9) 0.0284(8) 1.00 Uij
C13 0.7682(1) 0.7674(1) 0.88380(8) 0.0277(8) 1.00 Uij
C14 0.7035(1) 0.5549(1) 0.74930(8) 0.0273(8) 1.00 Uij
C15 0.7917(2) 0.5219(1) 0.75150(9) 0.026(1) 1.00 Uij
C16 0.8332(2) 0.5253(1) 0.70250(9) 0.024(1) 1.00 Uij
C17 0.9114(2) 0.4917(1) 0.70410(9) 0.026(1) 1.00 Uij
C18 0.9474(1) 0.4537(1) 0.75470(8) 0.0337(9) 1.00 Uij
C19 0.9071(1) 0.4468(1) 0.80330(8) 0.0363(8) 1.00 Uij
C20 0.8301(1) 0.4830(1) 0.80080(8) 0.0341(8) 1.00 Uij
C21 0.9500(1) 0.4906(1) 0.64870(8) 0.0286(8) 1.00 Uij
C22 1.0627(1) 0.5227(1) 0.65900(9) 0.0243(9) 1.00 Uij
C23 1.1157(2) 0.6081(1) 0.64680(8) 0.0236(9) 1.00 Uij
C24 1.2189(2) 0.6353(1) 0.65260(8) 0.0239(9) 1.00 Uij
C25 1.2694(1) 0.5760(1) 0.67330(9) 0.0277(9) 1.00 Uij
C26 1.2206(1) 0.4908(1) 0.68790(8) 0.0283(8) 1.00 Uij
C27 1.1172(1) 0.4651(1) 0.67890(8) 0.0277(8) 1.00 Uij
C28 1.2777(1) 0.7257(1) 0.63550(9) 0.0280(9) 1.00 Uij
C29 1.3213(2) 0.8017(1) 0.68510(9) 0.0242(9) 1.00 Uij
C30 1.3131(1) 0.8855(1) 0.67340(9) 0.0250(9) 1.00 Uij
C31 1.3566(2) 0.9583(1) 0.71660(9) 0.0278(9) 1.00 Uij
C32 1.4086(2) 0.9444(1) 0.77170(9) 0.031(1) 1.00 Uij
C33 1.4215(2) 0.8627(1) 0.78540(8) 0.0294(9) 1.00 Uij
C34 1.3755(2) 0.7918(1) 0.74080(8) 0.0302(8) 1.00 Uij
C35 1.3502(1) 1.0493(1) 0.70160(8) 0.0350(8) 1.00 Uij
C36 1.3423(2) 1.1045(1) 0.75240(8) 0.0287(9) 1.00 Uij
C37 1.2492(1) 1.0973(1) 0.76210(9) 0.0257(9) 1.00 Uij
C38 1.2424(2) 1.1479(1) 0.80900(9) 0.0254(9) 1.00 Uij
C39 1.3308(2) 1.2042(1) 0.84720(9) 0.0270(9) 1.00 Uij
C40 1.4260(2) 1.2119(2) 0.8398(1) 0.028(1) 1.00 Uij
C41 1.4285(2) 1.1625(1) 0.79120(8) 0.0302(9) 1.00 Uij
C42 1.1418(1) 1.1436(1) 0.81880(8) 0.0301(9) 1.00 Uij
C43 0.8886(2) 1.0988(1) 0.7800(1) 0.049(1) 1.00 Uij
C44 0.7253(2) 0.7403(1) 0.68140(9) 0.029(1) 1.00 Uij
C45 0.7452(2) 0.8310(2) 0.6599(1) 0.027(1) 1.00 Uij
C46 0.7340(2) 0.9636(2) 0.6385(1) 0.039(1) 1.00 Uij
C47 0.8148(2) 0.9556(1) 0.62400(8) 0.034(1) 1.00 Uij
C48 0.6008(2) 0.8663(1) 0.68390(8) 0.0565(9) 1.00 Uij
C49 0.7107(2) 0.4946(1) 0.61240(9) 0.0398(9) 1.00 Uij
C50 1.0394(2) 0.6889(1) 0.57020(9) 0.032(1) 1.00 Uij
C51 0.9305(2) 0.6768(2) 0.5489(1) 0.027(1) 1.00 Uij
C52 0.7851(2) 0.6964(2) 0.5345(1) 0.032(1) 1.00 Uij
C53 0.7693(2) 0.6200(1) 0.50240(9) 0.036(1) 1.00 Uij
C54 0.8778(2) 0.5331(1) 0.48320(9) 0.0471(9) 1.00 Uij
C55 1.3212(2) 0.9227(2) 0.57740(9) 0.051(1) 1.00 Uij
C56 1.0941(2) 1.0590(1) 0.68240(9) 0.035(1) 1.00 Uij
C57 1.0874(2) 1.0190(2) 0.6230(1) 0.030(1) 1.00 Uij
C58 1.1203(2) 1.0029(1) 0.53730(9) 0.041(1) 1.00 Uij
C59 1.0549(2) 0.9250(3) 0.5462(1) 0.034(2) 1.00 Uij
C60 1.2054(3) 1.1560(2) 0.5937(2) 0.059(2) 1.00 Uij
C61 1.1526(3) 0.9259(3) 0.9780(1) 0.034(2) 1.00 Uij
C62 1.2613(2) 0.9410(1) 0.97840(9) 0.074(1) 1.00 Uij
C63 1.1057(2) 0.8268(2) 0.9847(1) 0.086(1) 1.00 Uij
C64 1.1477(2) 0.9791(2) 1.0307(1) 0.079(1) 1.00 Uij
C65 0.7174(2) 0.6528(2) 0.9575(1) 0.037(1) 1.00 Uij
C66 0.7460(2) 0.7344(2) 1.0017(1) 0.058(1) 1.00 Uij
C67 0.7848(2) 0.5974(2) 0.9810(1) 0.058(1) 1.00 Uij
C68 0.6068(3) 0.5965(3) 0.9523(2) 0.046(2) 1.00 Uij
C69 0.9390(3) 0.3967(3) 0.8566(1) 0.054(3) 1.00 Uij
C70 1.0262(2) 0.3653(1) 0.8535(1) 0.056(1) 1.00 Uij
C71 0.8490(3) 0.3129(2) 0.8576(2) 0.094(2) 1.00 Uij
C72 0.9703(3) 0.4570(2) 0.9145(2) 0.097(2) 1.00 Uij
C73 1.2791(2) 0.4268(2) 0.7092(2) 0.040(2) 1.00 Uij
C74 1.2257(2) 0.3568(2) 0.7444(1) 0.092(1) 1.00 Uij
C75 1.2856(2) 0.3794(2) 0.6541(1) 0.087(1) 1.00 Uij
C76 1.3864(3) 0.4761(3) 0.7448(1) 0.065(2) 1.00 Uij
C77 1.4863(2) 0.8557(2) 0.8460(1) 0.042(2) 1.00 Uij
C78 1.5907(2) 0.9273(1) 0.8569(1) 0.058(1) 1.00 Uij
C79 1.4364(2) 0.8719(2) 0.8939(1) 0.079(1) 1.00 Uij
C80 1.5017(2) 0.7649(2) 0.8511(1) 0.065(1) 1.00 Uij
C81 1.5243(2) 1.2706(2) 0.8830(1) 0.035(1) 1.00 Uij
C82 1.5884(2) 1.2135(2) 0.9082(1) 0.054(1) 1.00 Uij
C83 1.5061(5) 1.3166(4) 0.9352(2) 0.058(3) 1.00 Uij
C84 1.5812(2) 1.3444(3) 0.8503(1) 0.046(2) 1.00 Uij
C85 1.0643(3) 0.8333(3) 0.7505(2) 0.047(2) 1.00 Uij
C86 1.0814(4) 0.7825(4) 0.8047(2) 0.046(2) 0.70 Uij
C87 1.1317(3) 0.7133(2) 0.7951(1) 0.034(2) 0.70 Uij
C88 1.1691(3) 0.6783(2) 0.8530(2) 0.049(2) 0.70 Uij
C89 1.2240(2) 0.6095(2) 0.8449(2) 0.047(2) 0.70 Uij
C90 1.2760(3) 0.5915(3) 0.9078(2) 0.075(2) 1.00 Uij
C91 1.3319(5) 0.5287(3) 0.9018(3) 0.08(2) 1.00 Uij
C92 0.4971(9) 0.3163(6) 0.6400(5) 0.07(1) 1.00 Uij
C93 0.4632(4) 0.3415(3) 0.5812(6) 0.091(5) 1.00 Uij
C94 0.4218(3) 0.1355(3) 0.5056(3) 0.111(3) 1.00 Uiso
C95 0.52010 0.12890 0.50640 0.20140 1.00 Uiso
C96 0.67120 0.17500 0.68850 0.23373 1.00 Uij
C97 0.73510 0.26280 0.68130 0.11831 1.00 Uij
C101 1.12660 0.77590 0.79300 0.08317 0.30 Uij
C102 1.05990 0.71760 0.82330 0.07691 0.30 Uij
C103 1.12380 0.67510 0.87710 0.09527 0.30 Uij
C104 1.18870 0.62930 0.85840 0.09686 0.30 Uij
H4 0.95400 0.85430 0.91060 0.05000 1.00 Uiso
H6 1.20440 1.06280 0.91150 0.05000 1.00 Uiso
H7A 0.81000 0.89430 0.77330 0.05000 1.00 Uiso
H7A 1.01220 0.72810 0.68960 0.03380 1.00 Uiso
H7B 0.77810 0.92390 0.83390 0.05000 1.00 Uiso
H7B 0.93790 0.73700 0.71730 0.06530 1.00 Uiso
H11 0.67470 0.55060 0.85700 0.05000 1.00 Uiso
H13 0.77570 0.81540 0.91320 0.05000 1.00 Uiso
H14A 0.68040 0.57620 0.71130 0.05000 1.00 Uiso
H14B 0.64440 0.50650 0.75530 0.05000 1.00 Uiso
H18 0.99910 0.43140 0.75530 0.05000 1.00 Uiso
H20 0.79840 0.48150 0.83390 0.05000 1.00 Uiso
H21A 0.92710 0.42910 0.62980 0.05000 1.00 Uiso
H21B 0.91380 0.52190 0.62010 0.05000 1.00 Uiso
H25 1.33660 0.59570 0.67750 0.05000 1.00 Uiso
H27 1.07770 0.40590 0.68650 0.05000 1.00 Uiso
H28A 1.33380 0.71770 0.62140 0.05000 1.00 Uiso
H28B 1.22490 0.74310 0.60030 0.05000 1.00 Uiso
H32 1.42910 0.99460 0.80130 0.05000 1.00 Uiso
H34 1.37570 0.73370 0.74830 0.05000 1.00 Uiso
H35A 1.28460 1.03990 0.66870 0.05000 1.00 Uiso
H35B 1.40200 1.08080 0.68970 0.05000 1.00 Uiso
H39 1.31550 1.23870 0.87910 0.05000 1.00 Uiso
H41 1.48350 1.16840 0.78340 0.05000 1.00 Uiso
H42A 1.08820 1.14530 0.78150 0.05000 1.00 Uiso
H42B 1.14240 1.19580 0.84660 0.05000 1.00 Uiso
H43A 0.84570 1.11250 0.74260 0.05000 1.00 Uiso
H43B 0.92990 1.15270 0.80130 0.05000 1.00 Uiso
H43C 0.83340 1.07330 0.80280 0.05000 1.00 Uiso
H44A 0.65550 0.72110 0.68970 0.05000 1.00 Uiso
H44B 0.72130 0.69890 0.65150 0.05000 1.00 Uiso
H46 0.71030 1.01380 0.63370 0.05000 1.00 Uiso
H47 0.86030 1.00050 0.60730 0.05000 1.00 Uiso
H48A 0.57920 0.80780 0.69790 0.05000 1.00 Uiso
H48B 0.53920 0.86850 0.65220 0.05000 1.00 Uiso
H48C 0.60610 0.91030 0.71580 0.05000 1.00 Uiso
H49A 0.68190 0.52180 0.57820 0.05000 1.00 Uiso
H49B 0.65510 0.46940 0.63180 0.05000 1.00 Uiso
H49C 0.73000 0.44800 0.60030 0.05000 1.00 Uiso
H50A 1.05140 0.64950 0.54610 0.05000 1.00 Uiso
H50B 1.07260 0.74990 0.56740 0.05000 1.00 Uiso
H52 0.73430 0.72180 0.53700 0.05000 1.00 Uiso
H53 0.70650 0.58120 0.47770 0.05000 1.00 Uiso
H54A 0.94390 0.53890 0.49640 0.05000 1.00 Uiso
H54B 0.85550 0.53430 0.44090 0.05000 1.00 Uiso
H54C 0.83440 0.47730 0.49380 0.05000 1.00 Uiso
H55A 1.27420 0.93010 0.53970 0.05000 1.00 Uiso
H55B 1.34340 0.87710 0.57250 0.05000 1.00 Uiso
H55C 1.36690 0.97830 0.59290 0.05000 1.00 Uiso
H56A 1.10850 1.12320 0.68300 0.05000 1.00 Uiso
H56B 1.02110 1.03860 0.68990 0.05000 1.00 Uiso
H58 1.14800 1.01510 0.50370 0.05000 1.00 Uiso
H59 1.02670 0.87120 0.51970 0.05000 1.00 Uiso
H60A 1.19810 1.18270 0.63110 0.05000 1.00 Uiso
H60B 1.17070 1.18780 0.56230 0.05000 1.00 Uiso
H60C 1.26350 1.15910 0.59320 0.05000 1.00 Uiso
H62A 1.25740 0.90680 0.94500 0.05000 1.00 Uiso
H62B 1.28800 0.92230 1.01440 0.05000 1.00 Uiso
H62C 1.28780 1.00350 0.97620 0.05000 1.00 Uiso
H63A 1.10320 0.79210 0.95170 0.05000 1.00 Uiso
H63B 1.03130 0.81370 0.98560 0.05000 1.00 Uiso
H63C 1.13740 0.81190 1.02090 0.05000 1.00 Uiso
H64A 1.16910 1.04200 1.02710 0.05000 1.00 Uiso
H64B 1.17810 0.96370 1.06680 0.05000 1.00 Uiso
H64C 1.07200 0.96550 1.03150 0.05000 1.00 Uiso
H66A 0.80940 0.77070 1.00500 0.05000 1.00 Uiso
H66B 0.73460 0.71490 1.03980 0.05000 1.00 Uiso
H66C 0.69750 0.76890 0.98810 0.05000 1.00 Uiso
H67A 0.84970 0.63250 0.98430 0.05000 1.00 Uiso
H67B 0.76240 0.54510 0.95400 0.05000 1.00 Uiso
H67C 0.77370 0.57960 1.01930 0.05000 1.00 Uiso
H68A 0.55940 0.63080 0.93780 0.05000 1.00 Uiso
H68B 0.59630 0.57870 0.99070 0.05000 1.00 Uiso
H68C 0.58500 0.54420 0.92540 0.05000 1.00 Uiso
H70A 1.00640 0.32740 0.81750 0.05000 1.00 Uiso
H70B 1.03960 0.33240 0.88690 0.05000 1.00 Uiso
H70C 1.08190 0.41640 0.85400 0.05000 1.00 Uiso
H71A 0.82900 0.27630 0.82090 0.05000 1.00 Uiso
H71B 0.79140 0.33020 0.86160 0.05000 1.00 Uiso
H71C 0.86620 0.27960 0.89010 0.05000 1.00 Uiso
H72A 1.02330 0.50910 0.91360 0.05000 1.00 Uiso
H72B 0.98700 0.42450 0.94730 0.05000 1.00 Uiso
H72C 0.91230 0.47510 0.91880 0.05000 1.00 Uiso
H74A 1.15670 0.32630 0.72070 0.05000 1.00 Uiso
H74B 1.22080 0.38510 0.78020 0.05000 1.00 Uiso
H74C 1.25880 0.31440 0.75430 0.05000 1.00 Uiso
H75A 1.21690 0.34720 0.63020 0.05000 1.00 Uiso
H75B 1.31960 0.33820 0.66570 0.05000 1.00 Uiso
H75C 1.31790 0.42320 0.63170 0.05000 1.00 Uiso
H76A 1.38140 0.50650 0.78000 0.05000 1.00 Uiso
H76B 1.41720 0.51910 0.72160 0.05000 1.00 Uiso
H76C 1.41890 0.43410 0.75560 0.05000 1.00 Uiso
H78A 1.57720 0.98580 0.85430 0.05000 1.00 Uiso
H78B 1.61590 0.91640 0.82740 0.05000 1.00 Uiso
H78C 1.62450 0.92410 0.89560 0.05000 1.00 Uiso
H79A 1.42010 0.92900 0.89050 0.05000 1.00 Uiso
H79B 1.47370 0.87170 0.93220 0.05000 1.00 Uiso
H79C 1.36690 0.82560 0.88930 0.05000 1.00 Uiso
H80A 1.52690 0.75480 0.82070 0.05000 1.00 Uiso
H80B 1.433(2) 0.718(2) 0.846(1) 0.050(6) 1.00 Uiso
H80C 1.53990 0.76440 0.88930 0.05000 1.00 Uiso
H82A 1.54380 1.16720 0.92870 0.05000 1.00 Uiso
H82B 1.64040 1.25070 0.93540 0.05000 1.00 Uiso
H82C 1.59560 1.18680 0.87650 0.05000 1.00 Uiso
H83A 1.461(3) 1.272(2) 0.957(2) 0.050(9) 1.00 Uiso
H83B 1.45740 1.35470 0.92050 0.05000 1.00 Uiso
H83C 1.55980 1.35200 0.96110 0.05000 1.00 Uiso
H84A 1.58400 1.31780 0.81720 0.05000 1.00 Uiso
H84B 1.6339(9) 1.3795(9) 0.8769(5) 0.050(7) 1.00 Uiso
H84C 1.5316(7) 1.382(1) 0.8363(5) 0.050(4) 1.00 Uiso
H85A 1.033(1) 0.8793(9) 0.7607(5) 0.05(1) 1.00 Uiso
H85B 1.119(1) 0.860(1) 0.7382(6) 0.05(1) 1.00 Uiso
H91A 1.362(2) 0.517(2) 0.941(1) 0.050(9) 1.00 Uiso
H91B 1.378(2) 0.556(1) 0.8808(6) 0.05(2) 1.00 Uiso
H91C 1.2832(9) 0.4733(7) 0.8802(5) 0.050(3) 1.00 Uiso

loop_
_geom_angle_atom_site_label_1
_geom_angle_atom_site_label_2
_geom_angle_atom_site_label_3
_geom_angle
N1 Zn1 N3 109.3(1)
N1 Zn1 N5 108.1(2)
N1 Zn1 N7 111.1(3)
N3 Zn1 N5 106.1(2)
N3 Zn1 N7 101.9(4)
N5 Zn1 N7 119.7(3)
O1 Cl1 O2 107.3(2)
O1 Cl1 O3 99.4(3)
O1 Cl1 O4 122.5(4)
O2 Cl1 O3 104.9(3)
O2 Cl1 O4 110.8(2)
O2 Cl1 O5 103.0(3)
O2 Cl1 O6 129.8(6)
O2 Cl1 O7 113.8(5)
O3 Cl1 O4 110.3(4)
O4 Cl1 O6 114.2(6)
O5 Cl1 O7 121.2(6)
O6 Cl1 O7 106.2(8)
O8 Cl2 O10 115.6(5)
O8 Cl2 O11 111.8(4)
O8 Cl2 O12 125.7(4)
O8 Cl2 O13 99.2(5)
O9 Cl2 O11 111.3(5)
O9 Cl2 O12 116.2(4)
O10 Cl2 O12 100.6(4)
O10 Cl2 O13 123.6(5)
O10 Cl2 O14 163.6(4)
O11 Cl2 O12 120.8(3)
O11 Cl2 O14 112.7(4)
C2 O15 C43 114.6(2)
C9 O16 C44 118.1(2)
C16 O17 C49 111.9(2)
C23 O18 C50 118.7(2)
C30 O19 C55 112.5(2)
C37 O20 C56 119.4(2)
Zn1 N1 C45 130.0(2)
Zn1 N1 C47 123.5(2)
C45 N1 C47 106.4(2)
C45 N2 C46 108.1(2)
C45 N2 C48 126.9(2)
C46 N2 C48 125.0(2)
Zn1 N3 C51 130.0(2)
Zn1 N3 C52 121.8(2)
C51 N3 C52 106.9(2)
C51 N4 C53 107.9(2)
C51 N4 C54 127.4(2)
C53 N4 C54 124.7(2)
Zn1 N5 C57 132.9(4)
Zn1 N5 C59 120.4(4)
C57 N5 C59 106.7(4)
C57 N6 C58 108.0(4)
C57 N6 C60 125.8(5)
C58 N6 C60 126.2(5)
Zn1 N7 C85 117.8(4)
C2 C1 C6 118.0(2)
C2 C1 C42 120.1(2)
C6 C1 C42 121.8(2)
O15 C2 C1 119.8(2)
O15 C2 C3 119.3(2)
C1 C2 C3 120.8(2)
C2 C3 C4 118.8(2)
C2 C3 C7 118.3(2)
C4 C3 C7 122.9(2)
C3 C4 C5 122.6(2)
C4 C5 C6 117.0(2)
C4 C5 C61 121.6(3)
C6 C5 C61 121.3(3)
C1 C6 C5 122.7(2)
C3 C7 C8 116.1(2)
C7 C8 C9 121.5(2)
C7 C8 C13 120.4(2)
C9 C8 C13 118.1(2)
O16 C9 C8 118.6(2)
O16 C9 C10 119.9(2)
C8 C9 C10 121.4(2)
C9 C10 C11 117.6(2)
C9 C10 C14 122.1(2)
C11 C10 C14 120.2(2)
C10 C11 C12 123.0(2)
C11 C12 C13 117.3(2)
C11 C12 C65 119.6(2)
C13 C12 C65 123.0(2)
C8 C13 C12 122.4(2)
C10 C14 C15 113.7(2)
C14 C15 C16 121.2(2)
C14 C15 C20 120.7(2)
C16 C15 C20 118.1(2)
O17 C16 C15 118.7(2)
O17 C16 C17 120.5(2)
C15 C16 C17 120.7(2)
C16 C17 C18 118.9(2)
C16 C17 C21 119.5(2)
C18 C17 C21 121.5(2)
C17 C18 C19 122.4(2)
C18 C19 C20 117.3(2)
C18 C19 C69 122.7(3)
C20 C19 C69 119.9(3)
C15 C20 C19 122.6(2)
C17 C21 C22 115.8(2)
C21 C22 C23 121.9(2)
C21 C22 C27 120.2(2)
C23 C22 C27 117.8(2)
O18 C23 C22 117.6(2)
O18 C23 C24 120.7(2)
C22 C23 C24 121.7(2)
C23 C24 C25 118.1(2)
C23 C24 C28 122.9(2)
C25 C24 C28 118.9(2)
C24 C25 C26 122.6(2)
C25 C26 C27 117.3(2)
C25 C26 C73 120.7(2)
C27 C26 C73 121.9(2)
C22 C27 C26 122.5(2)
C24 C28 C29 115.2(2)
C28 C29 C30 119.6(2)
C28 C29 C34 121.8(2)
C30 C29 C34 118.5(2)
O19 C30 C29 119.4(2)
O19 C30 C31 119.1(2)
C29 C30 C31 121.5(2)
C30 C31 C32 117.6(2)
C30 C31 C35 120.2(2)
C32 C31 C35 122.2(2)
C31 C32 C33 123.3(2)
C32 C33 C34 116.7(2)
C32 C33 C77 119.4(2)
C34 C33 C77 123.8(2)
C29 C34 C33 122.3(2)
C31 C35 C36 114.2(2)
C35 C36 C37 121.3(2)
C35 C36 C41 120.4(2)
C37 C36 C41 118.3(2)
O20 C37 C36 118.3(2)
O20 C37 C38 120.4(2)
C36 C37 C38 121.0(2)
C37 C38 C39 118.6(2)
C37 C38 C42 121.7(2)
C39 C38 C42 119.6(2)
C38 C39 C40 122.1(2)
C39 C40 C41 116.9(3)
C39 C40 C81 122.8(3)
C41 C40 C81 120.3(3)
C36 C41 C40 122.9(2)
C1 C42 C38 114.1(2)
O16 C44 C45 110.4(2)
N1 C45 N2 109.4(3)
N1 C45 C44 124.8(3)
N2 C45 C44 125.8(3)
N2 C46 C47 106.8(2)
N1 C47 C46 109.3(2)
O18 C50 C51 109.6(2)
N3 C51 N4 109.3(3)
N3 C51 C50 125.5(2)
N4 C51 C50 125.2(3)
N3 C52 C53 109.1(3)
N4 C53 C52 106.8(2)
O20 C56 C57 109.7(2)
N5 C57 N6 109.5(4)
N5 C57 C56 126.0(3)
N6 C57 C56 124.4(4)
N6 C58 C59 107.2(3)
N5 C59 C58 108.6(4)
C5 C61 C62 111.5(3)
C5 C61 C63 111.7(3)
C5 C61 C64 108.7(3)
C62 C61 C63 106.6(3)
C62 C61 C64 110.3(3)
C63 C61 C64 108.0(3)
C12 C65 C66 112.4(2)
C12 C65 C67 108.4(2)
C12 C65 C68 109.6(3)
C66 C65 C67 108.8(3)
C66 C65 C68 108.2(3)
C67 C65 C68 109.5(3)
C19 C69 C70 113.0(3)
C19 C69 C71 108.3(3)
C19 C69 C72 110.4(4)
C70 C69 C71 107.4(4)
C70 C69 C72 108.0(3)
C71 C69 C72 109.6(4)
C26 C73 C74 111.7(3)
C26 C73 C75 107.1(3)
C26 C73 C76 112.3(3)
C74 C73 C75 108.3(3)
C74 C73 C76 110.3(3)
C75 C73 C76 107.0(3)
C33 C77 C78 109.5(3)
C33 C77 C79 109.0(3)
C33 C77 C80 112.5(3)
C78 C77 C79 108.9(3)
C78 C77 C80 107.3(3)
C79 C77 C80 109.5(3)
C40 C81 C82 109.8(2)
C40 C81 C83 112.5(3)
C40 C81 C84 109.3(3)
C82 C81 C83 107.9(3)
C82 C81 C84 110.1(3)
C83 C81 C84 107.2(3)
N7 C85 C86 111.9(6)
N7 C85 C101 110.8(5)
C85 C86 C87 111.3(4)
C86 C87 C88 110.6(4)
C87 C88 C89 111.8(3)
C88 C89 C90 107.3(3)
C89 C90 C91 108.8(4)
C85 C101 C102 108.1(2)
C101 C102 C103 110.3
C102 C103 C104 115.0
C90 C104 C103 124.2(2)

loop_
_geom_bond_atom_site_label_1
_geom_bond_atom_site_label_2
_geom_bond_distance
Zn1 N1 2.005(2)
Zn1 N3 2.021(2)
Zn1 N5 1.996(5)
Zn1 N7 2.01(2)
Cl1 O1 1.408(4)
Cl1 O2 1.404(3)
Cl1 O3 1.467(5)
Cl1 O4 1.343(4)
Cl1 O5 1.379(4)
Cl1 O6 1.37(2)
Cl1 O7 1.47(2)
Cl2 O8 1.309(6)
Cl2 O9 1.340(9)
Cl2 O10 1.34(2)
Cl2 O11 1.381(6)
Cl2 O12 1.356(2)
Cl2 O13 1.315(2)
Cl2 O14 1.503(2)
O15 C2 1.382(3)
O15 C43 1.421(3)
O16 C9 1.391(3)
O16 C44 1.441(3)
O17 C16 1.383(3)
O17 C49 1.429(3)
O18 C23 1.408(3)
O18 C50 1.446(3)
O19 C30 1.393(3)
O19 C55 1.423(3)
O20 C37 1.394(3)
O20 C56 1.434(3)
N1 C45 1.341(4)
N1 C47 1.385(3)
N2 C45 1.350(4)
N2 C46 1.374(3)
N2 C48 1.466(3)
N3 C51 1.333(3)
N3 C52 1.378(4)
N4 C51 1.355(3)
N4 C53 1.373(3)
N4 C54 1.461(3)
N5 C57 1.330(6)
N5 C59 1.388(6)
N6 C57 1.355(7)
N6 C58 1.364(6)
N6 C60 1.466(6)
N7 C85 1.47(2)
N8 C92 1.11(2)
N9 C94 1.119(5)
C1 C2 1.401(3)
C1 C6 1.396(3)
C1 C42 1.519(3)
C2 C3 1.396(3)
C3 C4 1.381(3)
C3 C7 1.525(3)
C4 C5 1.396(3)
C5 C6 1.391(3)
C5 C61 1.531(4)
C7 C8 1.501(3)
C8 C9 1.396(3)
C8 C13 1.396(3)
C9 C10 1.403(3)
C10 C11 1.390(3)
C10 C14 1.508(3)
C11 C12 1.392(3)
C12 C13 1.390(3)
C12 C65 1.530(4)
C14 C15 1.521(3)
C15 C16 1.412(3)
C15 C20 1.389(3)
C16 C17 1.393(3)
C17 C18 1.392(3)
C17 C21 1.532(3)
C18 C19 1.388(3)
C19 C20 1.401(3)
C19 C69 1.535(5)
C21 C22 1.506(3)
C22 C23 1.394(3)
C22 C27 1.400(3)
C23 C24 1.391(3)
C24 C25 1.388(3)
C24 C28 1.524(3)
C25 C26 1.395(3)
C26 C27 1.385(3)
C26 C73 1.532(4)
C28 C29 1.524(3)
C29 C30 1.391(3)
C29 C34 1.384(3)
C30 C31 1.396(3)
C31 C32 1.381(3)
C31 C35 1.510(3)
C32 C33 1.392(3)
C33 C34 1.398(3)
C33 C77 1.522(4)
C35 C36 1.517(3)
C36 C37 1.394(3)
C36 C41 1.388(3)
C37 C38 1.394(3)
C38 C39 1.390(3)
C38 C42 1.514(3)
C39 C40 1.402(4)
C40 C41 1.388(4)
C40 C81 1.533(4)
C44 C45 1.486(4)
C46 C47 1.341(3)
C50 C51 1.485(4)
C52 C53 1.342(4)
C56 C57 1.489(4)
C58 C59 1.346(5)
C61 C62 1.517(5)
C61 C63 1.522(5)
C61 C64 1.515(4)
C65 C66 1.528(4)
C65 C67 1.523(4)
C65 C68 1.540(5)
C69 C70 1.518(5)
C69 C71 1.539(6)
C69 C72 1.533(5)
C73 C74 1.508(4)
C73 C75 1.523(5)
C73 C76 1.519(5)
C77 C78 1.534(4)
C77 C79 1.534(5)
C77 C80 1.524(5)
C81 C82 1.519(4)
C81 C83 1.535(6)
C81 C84 1.526(5)
C85 C86 1.515(8)
C85 C101 1.651(5)
C86 C87 1.540(7)
C87 C88 1.507(5)
C87 C102 1.381(4)
C88 C89 1.576(5)
C89 C90 1.552(6)
C90 C91 1.496(8)
C92 C93 1.44(2)
C94 C95 1.460(5)
C96 C97 1.439
C101 C102 1.435
C102 C103 1.653
C103 C104 1.497
